data_7235516
loop_
_publ_author_name
'Sham, Kiu-Chor'
'Yee, Chi-Chung'
'Pan, Yi'
'Lau, Kai-Chung'
'Yiu, Shek-Man'
'Kwong, Hoi-Lun'

_publ_section_title
;
 Acid-induced formation of hydrogen-bonded double helix based on chiral
 polyphenyl-bridged bis(2,2&#x2032;-bipyridine) ligands
;
_journal_issue 28
_journal_name_full 'RSC Adv.'
_journal_page_first 14513
_journal_paper_doi 10.1039/C4RA00849A
_journal_volume 4
_journal_year 2014
_chemical_absolute_configuration syn
_chemical_formula_sum 'C40 H38 N4 O0.5'
_chemical_formula_weight 582.74
_space_group_IT_number 19
_space_group_name_Hall 'P 2ac 2ab'
_space_group_name_H-M_alt 'P 21 21 21'
_symmetry_cell_setting orthorhombic
_symmetry_space_group_name_H-M 'P 21 21 21'
_atom_sites_solution_hydrogens geom
_atom_sites_solution_primary direct
_atom_sites_solution_secondary difmap
_audit_creation_method SHELXL-97
_cell_angle_alpha 90.00
_cell_angle_beta 90.00
_cell_angle_gamma 90.00
_cell_formula_units_Z 4
_cell_length_a 10.0224(4)
_cell_length_b 13.5194(6)
_cell_length_c 24.2193(11)
_cell_measurement_reflns_used 4561
_cell_measurement_temperature 293(2)
_cell_measurement_theta_max 28.0578
_cell_measurement_theta_min 3.5652
_cell_volume 3281.6(2)
_computing_cell_refinement 'CrysAlisPro, Oxford Diffraction Ltd'
_computing_data_collection 'CrysAlisPro, Oxford Diffraction Ltd'
_computing_data_reduction 'CrysAlisPro, Oxford Diffraction Ltd'
_computing_molecular_graphics wingx
_computing_structure_refinement 'SHELXL-97 (Sheldrick, 1997)'
_computing_structure_solution 'SHELXS-97 (Sheldrick, 1990)'
_diffrn_ambient_temperature 293(2)
_diffrn_measured_fraction_theta_full 0.985
_diffrn_measured_fraction_theta_max 0.985
_diffrn_radiation_monochromator graphite
_diffrn_radiation_source 'fine-focus sealed tube'
_diffrn_radiation_type MoK\a
_diffrn_radiation_wavelength 0.71073
_diffrn_reflns_av_R_equivalents 0.0228
_diffrn_reflns_av_sigmaI/netI 0.0518
_diffrn_reflns_limit_h_max 11
_diffrn_reflns_limit_h_min -5
_diffrn_reflns_limit_k_max 9
_diffrn_reflns_limit_k_min -16
_diffrn_reflns_limit_l_max 20
_diffrn_reflns_limit_l_min -28
_diffrn_reflns_number 10071
_diffrn_reflns_theta_full 25.00
_diffrn_reflns_theta_max 25.00
_diffrn_reflns_theta_min 3.57
_exptl_absorpt_coefficient_mu 0.070
_exptl_absorpt_correction_T_max 1.00000
_exptl_absorpt_correction_T_min 0.97441
_exptl_absorpt_correction_type multi-scan
_exptl_absorpt_process_details 'CrysAlisPro, Oxford Diffraction Ltd'
_exptl_crystal_colour colourless
_exptl_crystal_density_diffrn 1.180
_exptl_crystal_density_method 'not measured'
_exptl_crystal_description block
_exptl_crystal_F_000 1240
_exptl_crystal_size_max 0.60
_exptl_crystal_size_mid 0.41
_exptl_crystal_size_min 0.31
_refine_diff_density_max 0.228
_refine_diff_density_min -0.150
_refine_diff_density_rms 0.035
_refine_ls_abs_structure_details 'Flack H D (1983), Acta Cryst. A39, 876-881'
_refine_ls_abs_structure_Flack -2(2)
_refine_ls_extinction_method none
_refine_ls_goodness_of_fit_ref 0.989
_refine_ls_hydrogen_treatment constr
_refine_ls_matrix_type full
_refine_ls_number_parameters 410
_refine_ls_number_reflns 5493
_refine_ls_number_restraints 7
_refine_ls_restrained_S_all 0.989
_refine_ls_R_factor_all 0.0649
_refine_ls_R_factor_gt 0.0400
_refine_ls_shift/su_max 0.001
_refine_ls_shift/su_mean 0.000
_refine_ls_structure_factor_coef Fsqd
_refine_ls_weighting_details 'calc w=1/[\s^2^(Fo^2^)+(0.0398P)^2^+0.0000P] where P=(Fo^2^+2Fc^2^)/3'
_refine_ls_weighting_scheme calc
_refine_ls_wR_factor_gt 0.0804
_refine_ls_wR_factor_ref 0.0846
_reflns_number_gt 3715
_reflns_number_total 5493
_reflns_threshold_expression >2sigma(I)
_cod_data_source_file c4ra00849a2.cif
_cod_data_source_block 072909b
_cod_original_cell_volume 3281.6(3)
_cod_original_sg_symbol_H-M P212121
_cod_original_formula_sum 'C40 H38 N4 O0.50'
_cod_database_code 7235516

loop_
_symmetry_equiv_pos_as_xyz
'x, y, z'
'-x+1/2, -y, z+1/2'
'x+1/2, -y+1/2, -z'
'-x, y+1/2, -z+1/2'

loop_
_atom_site_label
_atom_site_type_symbol
_atom_site_fract_x
_atom_site_fract_y
_atom_site_fract_z
_atom_site_U_iso_or_equiv
_atom_site_adp_type
_atom_site_occupancy
_atom_site_symmetry_multiplicity
_atom_site_calc_flag
_atom_site_refinement_flags
O1 O 0.8502(3) 0.1283(2) 0.31626(10) 0.0700(10) Uani 0.50 1 d P
N1 N 0.03410(19) 0.18402(15) 0.40539(8) 0.0551(5) Uani 1 1 d U
N2 N 0.17320(18) 0.42751(14) 0.39346(7) 0.0463(5) Uani 1 1 d .
N3 N 0.28406(18) 0.64223(12) 0.54712(7) 0.0440(4) Uani 1 1 d .
N4 N 0.2000(2) 0.60793(13) 0.68940(7) 0.0522(5) Uani 1 1 d .
C1 C 0.3408(3) 0.0113(2) 0.52337(11) 0.0829(9) Uani 1 1 d .
H1A H 0.3464 0.0725 0.5034 0.124 Uiso 1 1 calc R
H1B H 0.3313 -0.0425 0.4978 0.124 Uiso 1 1 calc R
H1C H 0.4205 0.0023 0.5447 0.124 Uiso 1 1 calc R
C2 C 0.2208(3) 0.01411(18) 0.56163(10) 0.0648(7) Uani 1 1 d .
C3 C 0.2228(4) -0.0806(2) 0.59652(11) 0.0984(11) Uani 1 1 d .
H3A H 0.3028 -0.0823 0.6183 0.148 Uiso 1 1 calc R
H3B H 0.2202 -0.1372 0.5726 0.148 Uiso 1 1 calc R
H3C H 0.1465 -0.0815 0.6205 0.148 Uiso 1 1 calc R
C4 C 0.0803(3) 0.03434(18) 0.53667(10) 0.0641(7) Uani 1 1 d .
H4 H 0.0276 -0.0240 0.5266 0.077 Uiso 1 1 calc R
C5 C 0.0443(3) 0.0845(2) 0.59213(10) 0.0751(8) Uani 1 1 d .
H5A H -0.0127 0.1422 0.5886 0.090 Uiso 1 1 calc R
H5B H 0.0113 0.0395 0.6202 0.090 Uiso 1 1 calc R
C6 C 0.1939(3) 0.10832(18) 0.59672(10) 0.0657(7) Uani 1 1 d .
H6 H 0.2303 0.1068 0.6343 0.079 Uiso 1 1 calc R
C7 C 0.2247(3) 0.20202(17) 0.56395(9) 0.0623(7) Uani 1 1 d .
H7A H 0.1940 0.2594 0.5843 0.075 Uiso 1 1 calc R
H7B H 0.3204 0.2080 0.5589 0.075 Uiso 1 1 calc R
C8 C 0.0298(2) 0.11099(19) 0.44261(10) 0.0617(7) Uani 1 1 d U
H8 H -0.0158 0.0537 0.4329 0.074 Uiso 1 1 calc R
C9 C 0.0879(2) 0.11393(17) 0.49464(9) 0.0524(6) Uani 1 1 d .
C10 C 0.1576(2) 0.19883(17) 0.50880(9) 0.0491(6) Uani 1 1 d .
C11 C 0.1627(2) 0.27543(17) 0.47068(10) 0.0516(6) Uani 1 1 d .
H11 H 0.2083 0.3334 0.4792 0.062 Uiso 1 1 calc R
C12 C 0.0995(2) 0.26568(17) 0.41963(9) 0.0467(6) Uani 1 1 d .
C13 C 0.1026(2) 0.34830(18) 0.37870(9) 0.0485(6) Uani 1 1 d .
C14 C 0.0375(2) 0.3419(2) 0.32841(10) 0.0651(7) Uani 1 1 d .
H14 H -0.0116 0.2860 0.3190 0.078 Uiso 1 1 calc R
C15 C 0.0477(3) 0.4212(2) 0.29261(10) 0.0749(8) Uani 1 1 d .
H15 H 0.0059 0.4188 0.2583 0.090 Uiso 1 1 calc R
C16 C 0.1188(3) 0.5028(2) 0.30753(10) 0.0630(7) Uani 1 1 d .
H16 H 0.1252 0.5568 0.2839 0.076 Uiso 1 1 calc R
C17 C 0.1810(2) 0.50395(18) 0.35823(9) 0.0485(6) Uani 1 1 d .
C18 C 0.2603(2) 0.58977(17) 0.37759(9) 0.0484(6) Uani 1 1 d .
C19 C 0.3183(3) 0.65806(19) 0.34175(10) 0.0642(7) Uani 1 1 d .
H19 H 0.3074 0.6508 0.3038 0.077 Uiso 1 1 calc R
C20 C 0.3914(3) 0.7360(2) 0.36204(12) 0.0716(8) Uani 1 1 d .
H20 H 0.4289 0.7813 0.3377 0.086 Uiso 1 1 calc R
C21 C 0.4099(3) 0.74783(18) 0.41765(12) 0.0663(7) Uani 1 1 d .
H21 H 0.4601 0.8008 0.4307 0.080 Uiso 1 1 calc R
C22 C 0.3543(2) 0.68117(16) 0.45475(9) 0.0479(6) Uani 1 1 d .
C23 C 0.2798(2) 0.60345(16) 0.43362(9) 0.0460(6) Uani 1 1 d .
H23 H 0.2414 0.5587 0.4581 0.055 Uiso 1 1 calc R
C24 C 0.3760(2) 0.68722(16) 0.51531(9) 0.0482(6) Uani 1 1 d .
C25 C 0.4881(3) 0.73178(18) 0.53773(12) 0.0661(7) Uani 1 1 d .
H25 H 0.5503 0.7627 0.5151 0.079 Uiso 1 1 calc R
C26 C 0.5059(3) 0.7296(2) 0.59391(13) 0.0789(8) Uani 1 1 d .
H26 H 0.5814 0.7580 0.6097 0.095 Uiso 1 1 calc R
C27 C 0.4113(3) 0.68532(18) 0.62670(10) 0.0641(7) Uani 1 1 d .
H27 H 0.4205 0.6849 0.6649 0.077 Uiso 1 1 calc R
C28 C 0.3025(2) 0.64157(15) 0.60198(9) 0.0458(5) Uani 1 1 d .
C29 C 0.2008(2) 0.58903(15) 0.63472(8) 0.0409(5) Uani 1 1 d .
C30 C 0.1153(2) 0.51982(16) 0.61153(8) 0.0454(6) Uani 1 1 d .
H30 H 0.1169 0.5091 0.5736 0.054 Uiso 1 1 calc R
C31 C 0.0278(2) 0.46663(16) 0.64426(8) 0.0432(5) Uani 1 1 d .
C32 C 0.0278(2) 0.48558(15) 0.70079(8) 0.0419(5) Uani 1 1 d .
C33 C 0.1143(2) 0.55694(17) 0.72020(8) 0.0492(6) Uani 1 1 d .
H33 H 0.1126 0.5705 0.7578 0.059 Uiso 1 1 calc R
C34 C -0.0667(2) 0.38878(18) 0.62318(8) 0.0561(7) Uani 1 1 d .
H34A H -0.0170 0.3392 0.6028 0.067 Uiso 1 1 calc R
H34B H -0.1305 0.4189 0.5982 0.067 Uiso 1 1 calc R
C35 C -0.1406(2) 0.33965(18) 0.67054(9) 0.0565(7) Uani 1 1 d .
H35 H -0.1998 0.2852 0.6599 0.068 Uiso 1 1 calc R
C36 C -0.0417(3) 0.31553(18) 0.71708(9) 0.0633(7) Uani 1 1 d .
H36A H 0.0478 0.3000 0.7045 0.076 Uiso 1 1 calc R
H36B H -0.0737 0.2670 0.7434 0.076 Uiso 1 1 calc R
C37 C -0.0612(2) 0.42442(18) 0.73536(9) 0.0533(6) Uani 1 1 d .
H37 H -0.0575 0.4369 0.7752 0.064 Uiso 1 1 calc R
C38 C -0.2033(2) 0.41728(18) 0.70955(9) 0.0554(6) Uani 1 1 d .
C39 C -0.3046(3) 0.3716(2) 0.74935(10) 0.0825(8) Uani 1 1 d .
H39A H -0.3218 0.4169 0.7790 0.124 Uiso 1 1 calc R
H39B H -0.2694 0.3110 0.7640 0.124 Uiso 1 1 calc R
H39C H -0.3862 0.3582 0.7300 0.124 Uiso 1 1 calc R
C40 C -0.2611(3) 0.51027(19) 0.68555(11) 0.0771(8) Uani 1 1 d .
H40A H -0.3466 0.4961 0.6695 0.116 Uiso 1 1 calc R
H40B H -0.2023 0.5354 0.6576 0.116 Uiso 1 1 calc R
H40C H -0.2713 0.5588 0.7142 0.116 Uiso 1 1 calc R

loop_
_atom_site_aniso_label
_atom_site_aniso_U_11
_atom_site_aniso_U_22
_atom_site_aniso_U_33
_atom_site_aniso_U_23
_atom_site_aniso_U_13
_atom_site_aniso_U_12
O1 0.078(2) 0.094(3) 0.0383(16) -0.0108(17) -0.0058(16) -0.048(2)
N1 0.0492(12) 0.0517(12) 0.0643(12) -0.0047(11) -0.0079(10) -0.0027(11)
N2 0.0419(11) 0.0456(11) 0.0514(11) 0.0040(10) 0.0043(9) 0.0086(10)
N3 0.0406(11) 0.0339(10) 0.0575(12) 0.0068(9) 0.0063(9) -0.0041(9)
N4 0.0565(12) 0.0505(11) 0.0495(11) -0.0017(10) -0.0060(10) -0.0107(11)
C1 0.085(2) 0.085(2) 0.0784(17) 0.0172(16) 0.0053(17) 0.0191(18)
C2 0.084(2) 0.0535(15) 0.0571(15) 0.0041(13) 0.0045(15) -0.0034(15)
C3 0.153(3) 0.0655(18) 0.0768(17) 0.0205(16) 0.006(2) -0.007(2)
C4 0.0703(18) 0.0498(15) 0.0723(17) 0.0007(14) 0.0023(14) -0.0221(14)
C5 0.078(2) 0.0730(18) 0.0744(17) -0.0008(15) 0.0197(15) -0.0187(17)
C6 0.0744(19) 0.0670(17) 0.0555(14) 0.0048(14) -0.0011(14) -0.0119(16)
C7 0.0656(17) 0.0570(16) 0.0643(16) 0.0023(13) -0.0114(14) -0.0167(14)
C8 0.0568(16) 0.0504(15) 0.0778(17) -0.0122(14) -0.0071(14) -0.0152(14)
C9 0.0465(14) 0.0467(15) 0.0641(16) -0.0026(13) -0.0046(12) -0.0075(13)
C10 0.0447(14) 0.0444(14) 0.0581(14) -0.0012(13) -0.0044(12) -0.0079(12)
C11 0.0465(14) 0.0424(14) 0.0659(15) -0.0048(13) -0.0071(12) -0.0072(12)
C12 0.0352(12) 0.0466(14) 0.0583(14) -0.0087(13) -0.0026(11) 0.0032(12)
C13 0.0417(14) 0.0526(15) 0.0511(14) -0.0052(13) -0.0008(11) 0.0154(13)
C14 0.0615(17) 0.0676(18) 0.0663(16) -0.0141(16) -0.0135(14) 0.0112(15)
C15 0.088(2) 0.085(2) 0.0516(15) 0.0021(17) -0.0169(15) 0.0258(19)
C16 0.0668(17) 0.0713(19) 0.0508(15) 0.0079(14) 0.0027(13) 0.0165(16)
C17 0.0429(14) 0.0581(15) 0.0444(13) 0.0044(13) 0.0069(11) 0.0170(13)
C18 0.0476(14) 0.0439(13) 0.0535(14) 0.0120(12) 0.0151(11) 0.0173(13)
C19 0.0737(19) 0.0577(16) 0.0610(15) 0.0170(15) 0.0275(14) 0.0197(16)
C20 0.086(2) 0.0521(17) 0.077(2) 0.0198(16) 0.0383(17) 0.0044(17)
C21 0.0694(18) 0.0429(15) 0.087(2) 0.0112(14) 0.0296(16) -0.0052(13)
C22 0.0391(13) 0.0359(13) 0.0687(16) 0.0106(12) 0.0156(12) 0.0023(12)
C23 0.0392(13) 0.0418(13) 0.0570(14) 0.0149(12) 0.0154(11) 0.0084(12)
C24 0.0430(14) 0.0335(12) 0.0681(16) 0.0060(12) 0.0097(12) -0.0005(12)
C25 0.0520(17) 0.0582(16) 0.088(2) 0.0046(15) 0.0137(15) -0.0212(14)
C26 0.0601(18) 0.081(2) 0.095(2) 0.0006(17) -0.0077(17) -0.0330(16)
C27 0.0565(16) 0.0627(16) 0.0730(17) 0.0065(14) -0.0062(14) -0.0197(15)
C28 0.0432(13) 0.0355(12) 0.0588(15) 0.0040(12) -0.0010(12) -0.0031(12)
C29 0.0410(13) 0.0346(12) 0.0472(13) 0.0016(11) -0.0044(11) 0.0012(11)
C30 0.0462(14) 0.0485(13) 0.0414(12) 0.0007(11) -0.0026(11) -0.0036(12)
C31 0.0416(13) 0.0446(13) 0.0433(12) -0.0001(11) -0.0027(11) -0.0069(12)
C32 0.0391(13) 0.0460(13) 0.0407(13) 0.0013(11) -0.0054(10) -0.0007(12)
C33 0.0574(16) 0.0511(14) 0.0391(12) -0.0010(11) -0.0056(12) -0.0034(14)
C34 0.0588(16) 0.0616(16) 0.0479(13) -0.0068(12) 0.0002(12) -0.0172(13)
C35 0.0571(15) 0.0550(15) 0.0574(14) 0.0013(13) -0.0044(13) -0.0196(14)
C36 0.0667(17) 0.0519(15) 0.0714(16) 0.0170(13) -0.0027(14) -0.0062(15)
C37 0.0587(16) 0.0641(16) 0.0372(11) 0.0075(12) -0.0062(11) -0.0121(14)
C38 0.0490(14) 0.0612(16) 0.0560(14) 0.0087(13) 0.0015(12) -0.0078(14)
C39 0.0611(17) 0.108(2) 0.0783(18) 0.0038(16) 0.0112(14) -0.0203(18)
C40 0.0544(17) 0.085(2) 0.0916(19) 0.0100(16) 0.0000(14) 0.0067(16)

loop_
_atom_type_symbol
_atom_type_description
_atom_type_scat_dispersion_real
_atom_type_scat_dispersion_imag
_atom_type_scat_source
C C 0.0033 0.0016 'International Tables Vol C Tables 4.2.6.8 and 6.1.1.4'
N N 0.0061 0.0033 'International Tables Vol C Tables 4.2.6.8 and 6.1.1.4'
O O 0.0106 0.0060 'International Tables Vol C Tables 4.2.6.8 and 6.1.1.4'
H H 0.0000 0.0000 'International Tables Vol C Tables 4.2.6.8 and 6.1.1.4'

loop_
_geom_angle_atom_site_label_1
_geom_angle_atom_site_label_2
_geom_angle_atom_site_label_3
_geom_angle
C12 N1 C8 117.01(19)
C13 N2 C17 118.62(19)
C28 N3 C24 118.38(19)
C33 N4 C29 117.14(18)
C2 C1 H1A 109.5
C2 C1 H1B 109.5
H1A C1 H1B 109.5
C2 C1 H1C 109.5
H1A C1 H1C 109.5
H1B C1 H1C 109.5
C1 C2 C3 107.8(2)
C1 C2 C6 119.4(2)
C3 C2 C6 112.6(2)
C1 C2 C4 118.9(2)
C3 C2 C4 111.9(2)
C6 C2 C4 84.93(19)
C2 C3 H3A 109.5
C2 C3 H3B 109.5
H3A C3 H3B 109.5
C2 C3 H3C 109.5
H3A C3 H3C 109.5
H3B C3 H3C 109.5
C9 C4 C5 106.8(2)
C9 C4 C2 110.3(2)
C5 C4 C2 87.19(18)
C9 C4 H4 116.2
C5 C4 H4 116.2
C2 C4 H4 116.2
C6 C5 C4 85.80(19)
C6 C5 H5A 114.4
C4 C5 H5A 114.4
C6 C5 H5B 114.4
C4 C5 H5B 114.4
H5A C5 H5B 111.5
C7 C6 C5 109.5(2)
C7 C6 C2 111.14(19)
C5 C6 C2 87.59(19)
C7 C6 H6 115.2
C5 C6 H6 115.2
C2 C6 H6 115.2
C10 C7 C6 110.45(19)
C10 C7 H7A 109.6
C6 C7 H7A 109.6
C10 C7 H7B 109.6
C6 C7 H7B 109.6
H7A C7 H7B 108.1
N1 C8 C9 125.2(2)
N1 C8 H8 117.4
C9 C8 H8 117.4
C10 C9 C8 117.3(2)
C10 C9 C4 117.2(2)
C8 C9 C4 125.5(2)
C11 C10 C9 118.1(2)
C11 C10 C7 123.8(2)
C9 C10 C7 118.1(2)
C10 C11 C12 120.1(2)
C10 C11 H11 119.9
C12 C11 H11 119.9
N1 C12 C11 122.1(2)
N1 C12 C13 117.3(2)
C11 C12 C13 120.5(2)
N2 C13 C14 122.4(2)
N2 C13 C12 115.71(19)
C14 C13 C12 121.8(2)
C15 C14 C13 118.0(2)
C15 C14 H14 121.0
C13 C14 H14 121.0
C16 C15 C14 120.0(2)
C16 C15 H15 120.0
C14 C15 H15 120.0
C15 C16 C17 118.8(2)
C15 C16 H16 120.6
C17 C16 H16 120.6
N2 C17 C16 122.1(2)
N2 C17 C18 115.64(19)
C16 C17 C18 122.2(2)
C23 C18 C19 117.6(2)
C23 C18 C17 119.38(19)
C19 C18 C17 123.0(2)
C20 C19 C18 120.5(2)
C20 C19 H19 119.8
C18 C19 H19 119.8
C21 C20 C19 120.9(2)
C21 C20 H20 119.5
C19 C20 H20 119.5
C20 C21 C22 120.4(3)
C20 C21 H21 119.8
C22 C21 H21 119.8
C23 C22 C21 118.0(2)
C23 C22 C24 119.02(19)
C21 C22 C24 123.0(2)
C18 C23 C22 122.6(2)
C18 C23 H23 118.7
C22 C23 H23 118.7
N3 C24 C25 121.8(2)
N3 C24 C22 116.1(2)
C25 C24 C22 122.0(2)
C26 C25 C24 119.0(2)
C26 C25 H25 120.5
C24 C25 H25 120.5
C25 C26 C27 119.5(3)
C25 C26 H26 120.3
C27 C26 H26 120.3
C26 C27 C28 118.8(2)
C26 C27 H27 120.6
C28 C27 H27 120.6
N3 C28 C27 122.5(2)
N3 C28 C29 116.14(19)
C27 C28 C29 121.4(2)
N4 C29 C30 121.44(19)
N4 C29 C28 116.16(19)
C30 C29 C28 122.30(18)
C31 C30 C29 120.67(18)
C31 C30 H30 119.7
C29 C30 H30 119.7
C30 C31 C32 117.86(19)
C30 C31 C34 124.60(18)
C32 C31 C34 117.54(19)
C33 C32 C31 117.62(19)
C33 C32 C37 125.32(18)
C31 C32 C37 117.01(19)
N4 C33 C32 125.25(19)
N4 C33 H33 117.4
C32 C33 H33 117.4
C31 C34 C35 110.90(18)
C31 C34 H34A 109.5
C35 C34 H34A 109.5
C31 C34 H34B 109.5
C35 C34 H34B 109.5
H34A C34 H34B 108.0
C34 C35 C36 109.4(2)
C34 C35 C38 111.29(19)
C36 C35 C38 87.61(17)
C34 C35 H35 115.1
C36 C35 H35 115.1
C38 C35 H35 115.1
C35 C36 C37 85.78(18)
C35 C36 H36A 114.4
C37 C36 H36A 114.4
C35 C36 H36B 114.4
C37 C36 H36B 114.4
H36A C36 H36B 111.5
C32 C37 C36 107.09(18)
C32 C37 C38 111.07(17)
C36 C37 C38 86.68(18)
C32 C37 H37 116.1
C36 C37 H37 116.1
C38 C37 H37 116.1
C40 C38 C39 109.0(2)
C40 C38 C35 119.3(2)
C39 C38 C35 112.4(2)
C40 C38 C37 117.1(2)
C39 C38 C37 112.26(18)
C35 C38 C37 85.15(17)
C38 C39 H39A 109.5
C38 C39 H39B 109.5
H39A C39 H39B 109.5
C38 C39 H39C 109.5
H39A C39 H39C 109.5
H39B C39 H39C 109.5
C38 C40 H40A 109.5
C38 C40 H40B 109.5
H40A C40 H40B 109.5
C38 C40 H40C 109.5
H40A C40 H40C 109.5
H40B C40 H40C 109.5

loop_
_geom_bond_atom_site_label_1
_geom_bond_atom_site_label_2
_geom_bond_distance
N1 C12 1.329(3)
N1 C8 1.338(3)
N2 C13 1.333(3)
N2 C17 1.342(3)
N3 C28 1.342(3)
N3 C24 1.346(3)
N4 C33 1.330(3)
N4 C29 1.349(2)
C1 C2 1.519(3)
C1 H1A 0.9600
C1 H1B 0.9600
C1 H1C 0.9600
C2 C3 1.534(3)
C2 C6 1.555(3)
C2 C4 1.557(4)
C3 H3A 0.9600
C3 H3B 0.9600
C3 H3C 0.9600
C4 C9 1.483(3)
C4 C5 1.548(3)
C4 H4 0.9800
C5 C6 1.538(4)
C5 H5A 0.9700
C5 H5B 0.9700
C6 C7 1.526(3)
C6 H6 0.9800
C7 C10 1.496(3)
C7 H7A 0.9700
C7 H7B 0.9700
C8 C9 1.389(3)
C8 H8 0.9300
C9 C10 1.387(3)
C10 C11 1.388(3)
C11 C12 1.395(3)
C11 H11 0.9300
C12 C13 1.494(3)
C13 C14 1.384(3)
C14 C15 1.382(3)
C14 H14 0.9300
C15 C16 1.362(3)
C15 H15 0.9300
C16 C17 1.377(3)
C16 H16 0.9300
C17 C18 1.483(3)
C18 C23 1.383(3)
C18 C19 1.394(3)
C19 C20 1.374(4)
C19 H19 0.9300
C20 C21 1.369(4)
C20 H20 0.9300
C21 C22 1.389(3)
C21 H21 0.9300
C22 C23 1.387(3)
C22 C24 1.485(3)
C23 H23 0.9300
C24 C25 1.385(3)
C25 C26 1.372(3)
C25 H25 0.9300
C26 C27 1.374(3)
C26 H26 0.9300
C27 C28 1.377(3)
C27 H27 0.9300
C28 C29 1.474(3)
C29 C30 1.387(3)
C30 C31 1.384(3)
C30 H30 0.9300
C31 C32 1.393(3)
C31 C34 1.505(3)
C32 C33 1.380(3)
C32 C37 1.476(3)
C33 H33 0.9300
C34 C35 1.519(3)
C34 H34A 0.9700
C34 H34B 0.9700
C35 C36 1.536(3)
C35 C38 1.546(3)
C35 H35 0.9800
C36 C37 1.550(3)
C36 H36A 0.9700
C36 H36B 0.9700
C37 C38 1.559(3)
C37 H37 0.9800
C38 C40 1.501(3)
C38 C39 1.530(3)
C39 H39A 0.9600
C39 H39B 0.9600
C39 H39C 0.9600
C40 H40A 0.9600
C40 H40B 0.9600
C40 H40C 0.9600
